data_7048916
loop_
_publ_author_name
'Sinhababu, Soumen'
'Singh, Dharmendra'
'Sharma, Mahendra Kumar'
'Siwatch, Rahul Kumar'
'Mahawar, Pritam'
'Nagendran, Selvarajan'

_publ_section_title
;
 Ge(ii) cation catalyzed hydroboration of aldehydes and ketones.
;
_journal_issue 13
_journal_name_full 'Dalton transactions (Cambridge, England : 2003)'
_journal_page_first 4094
_journal_page_last 4100
_journal_paper_doi 10.1039/c8dt05121f
_journal_volume 48
_journal_year 2019
_chemical_formula_moiety 'C15 H23 Ge I N2'
_chemical_formula_sum 'C15 H23 Ge I N2'
_chemical_formula_weight 430.86
_space_group_IT_number 14
_space_group_name_Hall '-P 2ybc'
_space_group_name_H-M_alt 'P 1 21/c 1'
_symmetry_cell_setting monoclinic
_symmetry_space_group_name_Hall '-P 2ybc'
_symmetry_space_group_name_H-M 'P 1 21/c 1'
_atom_sites_solution_hydrogens geom
_atom_sites_solution_primary direct
_atom_sites_solution_secondary difmap
_audit_creation_method SHELXL-97
_audit_update_record
;
2018-07-25 deposited with the CCDC.
2019-02-06 downloaded from the CCDC.
;
_cell_angle_alpha 90.00
_cell_angle_beta 90.806(5)
_cell_angle_gamma 90.00
_cell_formula_units_Z 4
_cell_length_a 13.175(3)
_cell_length_b 16.047(4)
_cell_length_c 8.182(2)
_cell_measurement_reflns_used 2292
_cell_measurement_temperature 175(2)
_cell_measurement_theta_max 23.72
_cell_measurement_theta_min 2.54
_cell_volume 1729.7(7)
_computing_cell_refinement 'Bruker SMART'
_computing_data_collection 'Bruker SMART'
_computing_data_reduction 'Bruker SAINT'
_computing_molecular_graphics 'Bruker SHELXTL'
_computing_publication_material 'Bruker SHELXTL'
_computing_structure_refinement 'SHELXL-97 (Sheldrick, 1997)'
_computing_structure_solution 'SHELXS-97 (Sheldrick, 1990)'
_diffrn_ambient_temperature 175(2)
_diffrn_measured_fraction_theta_full 0.999
_diffrn_measured_fraction_theta_max 0.999
_diffrn_measurement_device_type 'CCD area detector'
_diffrn_measurement_method 'phi and omega scans'
_diffrn_radiation_monochromator graphite
_diffrn_radiation_source 'fine-focus sealed tube'
_diffrn_radiation_type MoK\a
_diffrn_radiation_wavelength 0.71073
_diffrn_reflns_av_R_equivalents 0.0437
_diffrn_reflns_av_sigmaI/netI 0.0531
_diffrn_reflns_limit_h_max 14
_diffrn_reflns_limit_h_min -15
_diffrn_reflns_limit_k_max 14
_diffrn_reflns_limit_k_min -19
_diffrn_reflns_limit_l_max 9
_diffrn_reflns_limit_l_min -9
_diffrn_reflns_number 8911
_diffrn_reflns_theta_full 25.00
_diffrn_reflns_theta_max 25.00
_diffrn_reflns_theta_min 1.55
_exptl_absorpt_coefficient_mu 3.547
_exptl_absorpt_correction_T_max 0.473
_exptl_absorpt_correction_T_min 0.301
_exptl_absorpt_correction_type multi-scan
_exptl_absorpt_process_details '(SADABS; Bruker, 2000)'
_exptl_crystal_colour orange
_exptl_crystal_density_diffrn 1.655
_exptl_crystal_density_method 'not measured'
_exptl_crystal_description rod
_exptl_crystal_F_000 848.0
_exptl_crystal_size_max 0.43
_exptl_crystal_size_mid 0.29
_exptl_crystal_size_min 0.21
_refine_diff_density_max 1.158
_refine_diff_density_min -0.842
_refine_diff_density_rms 0.128
_refine_ls_extinction_method none
_refine_ls_goodness_of_fit_ref 1.164
_refine_ls_hydrogen_treatment mixed
_refine_ls_matrix_type full
_refine_ls_number_parameters 176
_refine_ls_number_reflns 3050
_refine_ls_number_restraints 0
_refine_ls_restrained_S_all 1.164
_refine_ls_R_factor_all 0.0666
_refine_ls_R_factor_gt 0.0560
_refine_ls_shift/su_max 0.001
_refine_ls_shift/su_mean 0.000
_refine_ls_structure_factor_coef Fsqd
_refine_ls_weighting_details 'calc w=1/[\s^2^(Fo^2^)+(0.0421P)^2^+4.1500P] where P=(Fo^2^+2Fc^2^)/3'
_refine_ls_weighting_scheme calc
_refine_ls_wR_factor_gt 0.1123
_refine_ls_wR_factor_ref 0.1165
_reflns_number_gt 2670
_reflns_number_total 3053
_reflns_threshold_expression >2sigma(I)
_cod_data_source_file c8dt05121f2.cif
_cod_data_source_block ssb41m
_cod_depositor_comments
;
The following automatic conversions were performed:

'_symmetry_cell_setting' value 'Monoclinic' changed to 'monoclinic'
according to
/home/data/users/saulius/crontab/automatic-downloads/rss-feeds/RSC/lib/dictionaries/cif_core.dic
dictionary named 'cif_core.dic' version 2.4.2 from 2011-04-26.

Automatic conversion script
Id: cif_fix_values 4973 2017-02-22 13:04:09Z antanas 

 Adding full bibliography for 7048914--7048918.cif.
;
_cod_original_sg_symbol_H-M 'P 21/c'
_cod_database_code 7048916

loop_
_symmetry_equiv_pos_as_xyz
'x, y, z'
'-x, y+1/2, -z+1/2'
'-x, -y, -z'
'x, -y-1/2, z-1/2'

loop_
_atom_site_label
_atom_site_type_symbol
_atom_site_fract_x
_atom_site_fract_y
_atom_site_fract_z
_atom_site_U_iso_or_equiv
_atom_site_adp_type
_atom_site_occupancy
_atom_site_symmetry_multiplicity
_atom_site_calc_flag
_atom_site_refinement_flags
Ge1 Ge 0.21164(5) 1.04425(5) 0.34847(8) 0.0309(2) Uani 1 1 d .
I1 I 0.37654(4) 1.11730(3) 0.51250(5) 0.03780(18) Uani 1 1 d .
N1 N 0.2662(4) 1.0516(3) 0.1301(6) 0.0274(12) Uani 1 1 d .
N2 N 0.2707(4) 0.9333(3) 0.3319(6) 0.0256(12) Uani 1 1 d .
C1 C 0.3226(4) 0.9871(4) 0.0787(7) 0.0246(14) Uani 1 1 d .
C2 C 0.3670(5) 0.9867(4) -0.0756(7) 0.0329(16) Uani 1 1 d .
H2 H 0.3493 1.0318 -0.1414 0.039 Uiso 1 1 calc R
C3 C 0.4327(5) 0.9306(4) -0.1471(8) 0.0323(16) Uani 1 1 d .
H3 H 0.4534 0.9446 -0.2518 0.039 Uiso 1 1 calc R
C4 C 0.4721(5) 0.8572(5) -0.0863(8) 0.0341(16) Uani 1 1 d .
H4 H 0.5157 0.8280 -0.1539 0.041 Uiso 1 1 calc R
C5 C 0.4537(5) 0.8227(5) 0.0642(8) 0.0384(17) Uani 1 1 d .
H5 H 0.4884 0.7734 0.0857 0.046 Uiso 1 1 calc R
C6 C 0.3917(5) 0.8498(4) 0.1893(8) 0.0319(15) Uani 1 1 d .
H6 H 0.3916 0.8154 0.2809 0.038 Uiso 1 1 calc R
C7 C 0.3295(5) 0.9198(4) 0.2009(7) 0.0259(14) Uani 1 1 d .
C8 C 0.2472(5) 1.1271(4) 0.0341(8) 0.0324(16) Uani 1 1 d .
H8A H 0.3060 1.1383 -0.0323 0.039 Uiso 1 1 calc R
H8B H 0.2391 1.1737 0.1084 0.039 Uiso 1 1 calc R
C9 C 0.2678(5) 0.8740(5) 0.4684(7) 0.0331(16) Uani 1 1 d .
H9A H 0.3298 0.8797 0.5330 0.040 Uiso 1 1 calc R
H9B H 0.2661 0.8178 0.4247 0.040 Uiso 1 1 calc R
C10 C 0.1535(7) 1.1220(6) -0.0773(13) 0.067(3) Uani 1 1 d .
H10 H 0.1688 1.0786 -0.1576 0.081 Uiso 1 1 calc R
C11 C 0.1781(5) 0.8859(5) 0.5786(8) 0.0347(16) Uani 1 1 d .
H11 H 0.1798 0.9432 0.6200 0.042 Uiso 1 1 calc R
C12 C 0.1452(7) 1.2027(6) -0.1748(13) 0.077(3) Uani 1 1 d .
H12A H 0.0949 1.1963 -0.2599 0.116 Uiso 1 1 calc R
H12B H 0.2096 1.2152 -0.2223 0.116 Uiso 1 1 calc R
H12C H 0.1258 1.2473 -0.1035 0.116 Uiso 1 1 calc R
C13 C 0.0623(10) 1.0995(11) -0.012(2) 0.169(9) Uani 1 1 d .
H13A H 0.0741 1.0641 0.0814 0.253 Uiso 1 1 calc R
H13B H 0.0224 1.0701 -0.0920 0.253 Uiso 1 1 calc R
H13C H 0.0265 1.1486 0.0221 0.253 Uiso 1 1 calc R
C14 C 0.1862(6) 0.8279(5) 0.7220(9) 0.050(2) Uani 1 1 d .
H14A H 0.1850 0.7713 0.6841 0.076 Uiso 1 1 calc R
H14B H 0.1302 0.8372 0.7935 0.076 Uiso 1 1 calc R
H14C H 0.2487 0.8382 0.7803 0.076 Uiso 1 1 calc R
C15 C 0.0775(6) 0.8732(6) 0.4876(10) 0.053(2) Uani 1 1 d .
H15A H 0.0729 0.8165 0.4503 0.080 Uiso 1 1 calc R
H15B H 0.0740 0.9102 0.3955 0.080 Uiso 1 1 calc R
H15C H 0.0224 0.8848 0.5597 0.080 Uiso 1 1 calc R

loop_
_atom_site_aniso_label
_atom_site_aniso_U_11
_atom_site_aniso_U_22
_atom_site_aniso_U_33
_atom_site_aniso_U_23
_atom_site_aniso_U_13
_atom_site_aniso_U_12
Ge1 0.0336(4) 0.0313(4) 0.0280(4) 0.0013(3) 0.0061(3) 0.0071(3)
I1 0.0492(3) 0.0377(3) 0.0266(3) -0.0010(2) 0.00394(19) -0.0074(2)
N1 0.030(3) 0.030(3) 0.022(3) 0.001(2) 0.000(2) 0.000(2)
N2 0.032(3) 0.019(3) 0.026(3) 0.000(2) 0.004(2) 0.001(2)
C1 0.022(3) 0.023(4) 0.029(3) 0.003(3) -0.001(3) -0.003(3)
C2 0.045(4) 0.033(4) 0.020(3) 0.004(3) -0.005(3) -0.001(3)
C3 0.035(4) 0.034(4) 0.028(3) -0.008(3) -0.001(3) 0.001(3)
C4 0.034(4) 0.040(4) 0.029(4) -0.010(3) 0.006(3) -0.003(3)
C5 0.039(4) 0.032(4) 0.044(4) -0.008(3) 0.004(3) 0.006(3)
C6 0.033(4) 0.033(4) 0.029(3) 0.003(3) -0.002(3) 0.001(3)
C7 0.025(3) 0.028(4) 0.024(3) 0.001(3) -0.001(3) -0.002(3)
C8 0.041(4) 0.026(4) 0.031(4) 0.000(3) 0.001(3) 0.006(3)
C9 0.035(4) 0.040(4) 0.024(3) 0.003(3) 0.002(3) 0.000(3)
C10 0.050(6) 0.057(6) 0.093(7) 0.041(5) -0.026(5) -0.005(5)
C11 0.035(4) 0.036(4) 0.033(4) 0.004(3) 0.004(3) -0.001(3)
C12 0.065(6) 0.063(7) 0.102(8) 0.045(6) -0.026(5) 0.002(5)
C13 0.092(10) 0.198(18) 0.214(18) 0.155(15) -0.069(11) -0.065(11)
C14 0.060(5) 0.046(5) 0.046(4) 0.011(4) 0.015(4) -0.005(4)
C15 0.037(4) 0.062(6) 0.060(5) 0.016(5) 0.001(4) -0.005(4)

loop_
_atom_type_symbol
_atom_type_description
_atom_type_scat_dispersion_real
_atom_type_scat_dispersion_imag
_atom_type_scat_source
C C 0.0033 0.0016 'International Tables Vol C Tables 4.2.6.8 and 6.1.1.4'
H H 0.0000 0.0000 'International Tables Vol C Tables 4.2.6.8 and 6.1.1.4'
N N 0.0061 0.0033 'International Tables Vol C Tables 4.2.6.8 and 6.1.1.4'
Ge Ge 0.1547 1.8001 'International Tables Vol C Tables 4.2.6.8 and 6.1.1.4'
I I -0.4742 1.8119 'International Tables Vol C Tables 4.2.6.8 and 6.1.1.4'

loop_
_geom_angle_atom_site_label_1
_geom_angle_atom_site_label_2
_geom_angle_atom_site_label_3
_geom_angle
N1 Ge1 N2 80.7(2)
N1 Ge1 I1 96.97(16)
N2 Ge1 I1 96.20(16)
C1 N1 C8 124.1(5)
C1 N1 Ge1 117.1(4)
C8 N1 Ge1 118.8(4)
C7 N2 C9 121.4(5)
C7 N2 Ge1 115.9(4)
C9 N2 Ge1 121.6(4)
N1 C1 C2 121.7(6)
N1 C1 C7 112.4(5)
C2 C1 C7 125.9(6)
C3 C2 C1 131.0(7)
C3 C2 H2 114.5
C1 C2 H2 114.5
C4 C3 C2 129.6(6)
C4 C3 H3 115.2
C2 C3 H3 115.2
C5 C4 C3 126.7(7)
C5 C4 H4 116.7
C3 C4 H4 116.7
C4 C5 C6 130.4(7)
C4 C5 H5 114.8
C6 C5 H5 114.8
C5 C6 C7 130.9(6)
C5 C6 H6 114.6
C7 C6 H6 114.6
N2 C7 C6 121.9(6)
N2 C7 C1 113.0(6)
C6 C7 C1 125.1(6)
N1 C8 C10 114.0(6)
N1 C8 H8A 108.8
C10 C8 H8A 108.8
N1 C8 H8B 108.8
C10 C8 H8B 108.8
H8A C8 H8B 107.6
N2 C9 C11 113.7(6)
N2 C9 H9A 108.8
C11 C9 H9A 108.8
N2 C9 H9B 108.8
C11 C9 H9B 108.8
H9A C9 H9B 107.7
C13 C10 C12 111.8(9)
C13 C10 C8 119.0(10)
C12 C10 C8 108.5(7)
C13 C10 H10 105.4
C12 C10 H10 105.4
C8 C10 H10 105.4
C14 C11 C9 109.9(6)
C14 C11 C15 110.6(6)
C9 C11 C15 112.0(6)
C14 C11 H11 108.1
C9 C11 H11 108.1
C15 C11 H11 108.1
C10 C12 H12A 109.5
C10 C12 H12B 109.5
H12A C12 H12B 109.5
C10 C12 H12C 109.5
H12A C12 H12C 109.5
H12B C12 H12C 109.5
C10 C13 H13A 109.5
C10 C13 H13B 109.5
H13A C13 H13B 109.5
C10 C13 H13C 109.5
H13A C13 H13C 109.5
H13B C13 H13C 109.5
C11 C14 H14A 109.5
C11 C14 H14B 109.5
H14A C14 H14B 109.5
C11 C14 H14C 109.5
H14A C14 H14C 109.5
H14B C14 H14C 109.5
C11 C15 H15A 109.5
C11 C15 H15B 109.5
H15A C15 H15B 109.5
C11 C15 H15C 109.5
H15A C15 H15C 109.5
H15B C15 H15C 109.5

loop_
_geom_bond_atom_site_label_1
_geom_bond_atom_site_label_2
_geom_bond_distance
Ge1 N1 1.939(5)
Ge1 N2 1.948(5)
Ge1 I1 2.7951(10)
N1 C1 1.346(8)
N1 C8 1.464(8)
N2 C7 1.349(8)
N2 C9 1.469(8)
C1 C2 1.399(9)
C1 C7 1.473(9)
C2 C3 1.384(9)
C2 H2 0.9300
C3 C4 1.377(10)
C3 H3 0.9300
C4 C5 1.375(9)
C4 H4 0.9300
C5 C6 1.388(9)
C5 H5 0.9300
C6 C7 1.395(9)
C6 H6 0.9300
C8 C10 1.527(11)
C8 H8A 0.9700
C8 H8B 0.9700
C9 C11 1.509(9)
C9 H9A 0.9700
C9 H9B 0.9700
C10 C13 1.372(16)
C10 C12 1.523(11)
C10 H10 0.9800
C11 C14 1.500(10)
C11 C15 1.524(10)
C11 H11 0.9800
C12 H12A 0.9600
C12 H12B 0.9600
C12 H12C 0.9600
C13 H13A 0.9600
C13 H13B 0.9600
C13 H13C 0.9600
C14 H14A 0.9600
C14 H14B 0.9600
C14 H14C 0.9600
C15 H15A 0.9600
C15 H15B 0.9600
C15 H15C 0.9600

loop_
_geom_torsion_atom_site_label_1
_geom_torsion_atom_site_label_2
_geom_torsion_atom_site_label_3
_geom_torsion_atom_site_label_4
_geom_torsion
N2 Ge1 N1 C1 -5.9(4)
I1 Ge1 N1 C1 89.3(4)
N2 Ge1 N1 C8 176.3(5)
I1 Ge1 N1 C8 -88.5(4)
N1 Ge1 N2 C7 9.2(4)
I1 Ge1 N2 C7 -86.9(4)
N1 Ge1 N2 C9 177.8(5)
I1 Ge1 N2 C9 81.7(5)
C8 N1 C1 C2 -1.2(9)
Ge1 N1 C1 C2 -178.9(5)
C8 N1 C1 C7 179.6(5)
Ge1 N1 C1 C7 1.9(7)
N1 C1 C2 C3 174.7(7)
C7 C1 C2 C3 -6.2(12)
C1 C2 C3 C4 1.4(13)
C2 C3 C4 C5 0.0(12)
C3 C4 C5 C6 1.6(13)
C4 C5 C6 C7 -0.1(13)
C9 N2 C7 C6 -1.1(9)
Ge1 N2 C7 C6 167.5(5)
C9 N2 C7 C1 -179.2(5)
Ge1 N2 C7 C1 -10.6(7)
C5 C6 C7 N2 176.9(7)
C5 C6 C7 C1 -5.2(12)
N1 C1 C7 N2 5.6(8)
C2 C1 C7 N2 -173.6(6)
N1 C1 C7 C6 -172.4(6)
C2 C1 C7 C6 8.4(10)
C1 N1 C8 C10 89.2(8)
Ge1 N1 C8 C10 -93.2(7)
C7 N2 C9 C11 -163.4(6)
Ge1 N2 C9 C11 28.6(7)
N1 C8 C10 C13 53.0(14)
N1 C8 C10 C12 -177.6(7)
N2 C9 C11 C14 -175.0(6)
N2 C9 C11 C15 61.6(8)
